data_4342552
loop_
_publ_author_name
'Nordheider, Andreas'
'H\"ull, Katharina'
'Prentis, Joanna K. D.'
'Athukorala Arachchige, Kasun S.'
'Slawin, Alexandra M. Z.'
'Woollins, J. Derek'
'Chivers, Tristram'

_publ_section_title
;
 [In Process Citation].
;
_journal_issue 6
_journal_name_full 'Inorganic chemistry'
_journal_page_first 3043
_journal_page_last 3054
_journal_paper_doi 10.1021/acs.inorgchem.5b00161
_journal_volume 54
_journal_year 2015
_chemical_formula_moiety 'C28 H46 Ge N4 P2 Te2'
_chemical_formula_sum 'C28 H46 Ge N4 P2 Te2'
_chemical_formula_weight 828.44
_space_group_crystal_system triclinic
_space_group_IT_number 2
_space_group_name_Hall '-P 1'
_space_group_name_H-M_alt 'P -1'
_symmetry_space_group_name_Hall '-P 1'
_symmetry_space_group_name_H-M 'P -1'
_atom_sites_solution_hydrogens geom
_atom_sites_solution_primary direct
_atom_sites_solution_secondary difmap
_cell_angle_alpha 87.895(6)
_cell_angle_beta 80.914(6)
_cell_angle_gamma 89.309(6)
_cell_formula_units_Z 2
_cell_length_a 9.3375(18)
_cell_length_b 11.603(2)
_cell_length_c 15.879(3)
_cell_measurement_reflns_used 10827
_cell_measurement_temperature 125
_cell_measurement_theta_max 27.80
_cell_measurement_theta_min 3.00
_cell_volume 1697.6(5)
_computing_cell_refinement 'CrystalClear-SM Auto 2.0 r12'
_computing_data_collection 'CrystalClear-SM Auto 2.0 r12 (Rigaku, 2011)'
_computing_data_reduction 'CrystalClear-SM Auto 2.0 r12'
_computing_molecular_graphics 'CrystalStructure 4.1'
_computing_publication_material 'CrystalStructure 4.1 (Rigaku, 2014)'
_computing_structure_refinement 'SHELXL2013 (Sheldrick, 2008)'
_computing_structure_solution 'SHELXS97 (Sheldrick, 2008)'
_diffrn_ambient_temperature 125
_diffrn_detector_area_resol_mean 7.314
_diffrn_measured_fraction_theta_full 0.970
_diffrn_measured_fraction_theta_max 0.995
_diffrn_measurement_device_type 'Rigaku SCX mini'
_diffrn_measurement_method \w
_diffrn_radiation_type 'Mo K\a'
_diffrn_radiation_wavelength 0.71075
_diffrn_reflns_av_R_equivalents 0.1365
_diffrn_reflns_Laue_measured_fraction_full 0.970
_diffrn_reflns_Laue_measured_fraction_max 0.995
_diffrn_reflns_limit_h_max 11
_diffrn_reflns_limit_h_min -11
_diffrn_reflns_limit_k_max 13
_diffrn_reflns_limit_k_min -13
_diffrn_reflns_limit_l_max 18
_diffrn_reflns_limit_l_min -18
_diffrn_reflns_number 13423
_diffrn_reflns_point_group_measured_fraction_full 0.970
_diffrn_reflns_point_group_measured_fraction_max 0.995
_diffrn_reflns_theta_full 25.242
_diffrn_reflns_theta_max 25.000
_diffrn_reflns_theta_min 3.086
_diffrn_standards_number 0
_exptl_absorpt_coefficient_mu 2.703
_exptl_absorpt_correction_T_max 0.947
_exptl_absorpt_correction_T_min 0.480
_exptl_absorpt_correction_type multi-scan
_exptl_absorpt_process_details 'REQAB (Rigaku, 1998)'
_exptl_crystal_colour yellow
_exptl_crystal_density_diffrn 1.621
_exptl_crystal_density_method 'not measured'
_exptl_crystal_description platelet
_exptl_crystal_F_000 816.00
_exptl_crystal_size_max 0.170
_exptl_crystal_size_mid 0.070
_exptl_crystal_size_min 0.020
_refine_diff_density_max 1.89
_refine_diff_density_min -1.44
_refine_ls_extinction_method none
_refine_ls_goodness_of_fit_ref 1.085
_refine_ls_hydrogen_treatment constr
_refine_ls_number_parameters 334
_refine_ls_number_reflns 5943
_refine_ls_number_restraints 18
_refine_ls_R_factor_all 0.1942
_refine_ls_R_factor_gt 0.1169
_refine_ls_shift/su_max 0.000
_refine_ls_structure_factor_coef Fsqd
_refine_ls_weighting_details 'w = 1/[\s^2^(Fo^2^)+(0.0318P)^2^+64.5315P] where P=(Fo^2^+2Fc^2^)/3'
_refine_ls_weighting_scheme calc
_refine_ls_wR_factor_gt 0.2450
_refine_ls_wR_factor_ref 0.2593
_reflns_number_gt 3360
_reflns_number_total 5943
_reflns_threshold_expression F^2^>2.0\s(F^2^)
_cod_data_source_file combined.cif
_cod_data_source_block 10
_cod_depositor_comments 'Adding full bibliography for 4342550--4342557.cif.'
_cod_database_code 4342552
_shelxl_version_number 2013-2

loop_
_space_group_symop_id
_space_group_symop_operation_xyz
1 +X,+Y,+Z
2 -X,-Y,-Z

loop_
_atom_site_label
_atom_site_type_symbol
_atom_site_fract_x
_atom_site_fract_y
_atom_site_fract_z
_atom_site_U_iso_or_equiv
_atom_site_adp_type
_atom_site_occupancy
_atom_site_site_symmetry_order
_atom_site_calc_flag
_atom_site_refinement_flags_posn
_atom_site_refinement_flags_adp
Te1 Te 0.88526(16) 0.56518(14) 0.13546(10) 0.0466(5) Uani 1 1 d . .
Te2 Te 0.61889(16) 0.55467(13) 0.38623(9) 0.0398(4) Uani 1 1 d . .
Ge1 Ge 0.7696(2) 0.4424(2) 0.26660(14) 0.0369(6) Uani 1 1 d . .
P1 P 0.7098(6) 0.7312(5) 0.1522(3) 0.0335(13) Uani 1 1 d . .
P2 P 0.5592(6) 0.7283(4) 0.2993(3) 0.0302(12) Uani 1 1 d . .
N1 N 0.715(2) 0.8090(14) 0.0722(10) 0.041(5) Uani 1 1 d . .
N3 N 0.7199(17) 0.7894(16) 0.2488(10) 0.039(4) Uani 1 1 d . .
N2 N 0.4434(17) 0.8084(13) 0.3437(10) 0.031(4) Uani 1 1 d . .
N4 N 0.5465(18) 0.6834(14) 0.2005(11) 0.037(4) Uani 1 1 d . .
C1 C 0.661(3) 0.318(2) 0.2299(15) 0.052(6) Uani 1 1 d . U
C2 C 0.703(2) 0.270(2) 0.1540(16) 0.059(7) Uani 1 1 d . .
H2 H 0.7777 0.3060 0.1146 0.071 Uiso 1 1 calc R U
C3 C 0.645(3) 0.170(3) 0.1306(18) 0.076(9) Uani 1 1 d . .
H3 H 0.6814 0.1356 0.0781 0.092 Uiso 1 1 calc R U
C4 C 0.526(3) 0.120(3) 0.188(2) 0.075(8) Uani 1 1 d . .
H4 H 0.4814 0.0516 0.1739 0.090 Uiso 1 1 calc R U
C5 C 0.481(3) 0.168(2) 0.2590(18) 0.071(8) Uani 1 1 d . .
H5 H 0.4023 0.1349 0.2970 0.085 Uiso 1 1 calc R U
C6 C 0.545(2) 0.2683(19) 0.2819(14) 0.043(3) Uani 1 1 d . U
H6 H 0.5070 0.3025 0.3343 0.051 Uiso 1 1 calc R U
C7 C 0.926(2) 0.3695(19) 0.3206(13) 0.039(5) Uani 1 1 d . .
C8 C 0.957(2) 0.255(2) 0.3115(16) 0.051(6) Uani 1 1 d . .
H8 H 0.9065 0.2095 0.2775 0.061 Uiso 1 1 calc R U
C9 C 1.070(3) 0.206(3) 0.3556(19) 0.078(9) Uani 1 1 d . .
H9 H 1.0908 0.1264 0.3514 0.094 Uiso 1 1 calc R U
C10 C 1.146(3) 0.271(2) 0.4027(15) 0.056(7) Uani 1 1 d . .
H10 H 1.2182 0.2359 0.4310 0.067 Uiso 1 1 calc R U
C11 C 1.117(2) 0.3863(17) 0.4090(17) 0.051(7) Uani 1 1 d . .
H11 H 1.1718 0.4320 0.4406 0.062 Uiso 1 1 calc R U
C12 C 1.005(2) 0.439(2) 0.3680(15) 0.051(6) Uani 1 1 d . .
H12 H 0.9836 0.5193 0.3728 0.061 Uiso 1 1 calc R U
C13 C 0.787(3) 0.825(2) -0.0129(14) 0.048(6) Uani 1 1 d . .
C14 C 0.752(3) 0.729(2) -0.0710(14) 0.069(8) Uani 1 1 d . .
H14A H 0.6474 0.7291 -0.0732 0.082 Uiso 1 1 calc R U
H14B H 0.7798 0.6537 -0.0479 0.082 Uiso 1 1 calc R U
H14C H 0.8055 0.7419 -0.1287 0.082 Uiso 1 1 calc R U
C15 C 0.960(2) 0.827(2) -0.0147(18) 0.065(8) Uani 1 1 d . .
H15A H 0.9917 0.7542 0.0099 0.078 Uiso 1 1 calc R U
H15B H 0.9852 0.8912 0.0187 0.078 Uiso 1 1 calc R U
H15C H 1.0091 0.8372 -0.0738 0.078 Uiso 1 1 calc R U
C16 C 0.744(2) 0.937(2) -0.0507(15) 0.052(6) Uani 1 1 d . .
H16A H 0.7689 1.0004 -0.0165 0.062 Uiso 1 1 calc R U
H16B H 0.6393 0.9378 -0.0514 0.062 Uiso 1 1 calc R U
H16C H 0.7957 0.9471 -0.1092 0.062 Uiso 1 1 calc R U
C17 C 0.828(2) 0.8578(18) 0.2819(13) 0.036(5) Uani 1 1 d . .
C18 C 0.920(3) 0.919(3) 0.206(2) 0.113(13) Uani 1 1 d . .
H18A H 0.8585 0.9699 0.1763 0.135 Uiso 1 1 calc R U
H18B H 0.9657 0.8609 0.1663 0.135 Uiso 1 1 calc R U
H18C H 0.9954 0.9637 0.2256 0.135 Uiso 1 1 calc R U
C19 C 0.759(3) 0.948(3) 0.339(2) 0.110(13) Uani 1 1 d . .
H19A H 0.6942 0.9112 0.3866 0.131 Uiso 1 1 calc R U
H19B H 0.7026 1.0002 0.3066 0.131 Uiso 1 1 calc R U
H19C H 0.8339 0.9910 0.3603 0.131 Uiso 1 1 calc R U
C20 C 0.931(4) 0.777(3) 0.325(2) 0.117(10) Uani 1 1 d . U
H20A H 0.9820 0.7256 0.2827 0.140 Uiso 1 1 calc R U
H20B H 0.8742 0.7318 0.3715 0.140 Uiso 1 1 calc R U
H20C H 1.0016 0.8240 0.3479 0.140 Uiso 1 1 calc R U
C21 C 0.349(2) 0.8167(17) 0.4257(13) 0.033(5) Uani 1 1 d . .
C22 C 0.265(3) 0.928(2) 0.4204(15) 0.054(6) Uani 1 1 d . .
H22A H 0.2083 0.9259 0.3735 0.065 Uiso 1 1 calc R U
H22B H 0.3326 0.9932 0.4101 0.065 Uiso 1 1 calc R U
H22C H 0.1992 0.9386 0.4742 0.065 Uiso 1 1 calc R U
C23 C 0.435(3) 0.825(2) 0.4983(14) 0.054(7) Uani 1 1 d . .
H23A H 0.4970 0.8931 0.4891 0.065 Uiso 1 1 calc R U
H23B H 0.4964 0.7555 0.5006 0.065 Uiso 1 1 calc R U
H23C H 0.3689 0.8302 0.5523 0.065 Uiso 1 1 calc R U
C24 C 0.245(3) 0.715(2) 0.4423(15) 0.056(7) Uani 1 1 d . .
H24A H 0.2999 0.6428 0.4421 0.067 Uiso 1 1 calc R U
H24B H 0.1834 0.7148 0.3974 0.067 Uiso 1 1 calc R U
H24C H 0.1832 0.7227 0.4979 0.067 Uiso 1 1 calc R U
C25 C 0.415(2) 0.6450(19) 0.1645(14) 0.041(5) Uani 1 1 d . .
C26 C 0.320(2) 0.5715(19) 0.2303(13) 0.044(6) Uani 1 1 d . .
H26A H 0.3761 0.5049 0.2472 0.053 Uiso 1 1 calc R U
H26B H 0.2369 0.5448 0.2061 0.053 Uiso 1 1 calc R U
H26C H 0.2863 0.6171 0.2804 0.053 Uiso 1 1 calc R U
C27 C 0.468(2) 0.574(2) 0.0881(14) 0.050(6) Uani 1 1 d . .
H27A H 0.3844 0.5471 0.0641 0.060 Uiso 1 1 calc R U
H27B H 0.5235 0.5078 0.1055 0.060 Uiso 1 1 calc R U
H27C H 0.5298 0.6216 0.0451 0.060 Uiso 1 1 calc R U
C28 C 0.335(2) 0.751(2) 0.1365(18) 0.063(8) Uani 1 1 d . .
H28A H 0.3019 0.7977 0.1859 0.076 Uiso 1 1 calc R U
H28B H 0.2506 0.7260 0.1119 0.076 Uiso 1 1 calc R U
H28C H 0.3996 0.7959 0.0936 0.076 Uiso 1 1 calc R U

loop_
_atom_site_aniso_label
_atom_site_aniso_U_11
_atom_site_aniso_U_22
_atom_site_aniso_U_33
_atom_site_aniso_U_23
_atom_site_aniso_U_13
_atom_site_aniso_U_12
Te1 0.0413(9) 0.0505(10) 0.0425(9) 0.0102(7) 0.0071(7) 0.0150(7)
Te2 0.0449(9) 0.0431(9) 0.0295(8) 0.0051(6) -0.0022(6) 0.0114(7)
Ge1 0.0349(13) 0.0413(13) 0.0333(13) 0.0043(10) -0.0035(10) 0.0091(10)
P1 0.031(3) 0.035(3) 0.034(3) 0.005(2) -0.004(2) 0.001(2)
P2 0.031(3) 0.029(3) 0.032(3) 0.002(2) -0.009(2) 0.000(2)
N1 0.062(12) 0.033(10) 0.031(10) 0.005(8) -0.021(9) 0.000(9)
N3 0.026(9) 0.058(12) 0.032(10) 0.003(8) 0.002(7) -0.005(8)
N2 0.035(10) 0.023(9) 0.034(9) -0.001(7) -0.001(7) -0.002(7)
N4 0.038(10) 0.034(10) 0.043(10) -0.009(8) -0.015(8) -0.010(8)
C1 0.051(9) 0.054(9) 0.047(9) 0.014(8) -0.004(7) 0.018(8)
C2 0.022(12) 0.10(2) 0.065(17) -0.025(15) -0.021(11) -0.016(13)
C3 0.051(17) 0.11(2) 0.07(2) -0.044(18) -0.007(15) -0.004(17)
C4 0.08(2) 0.07(2) 0.09(2) -0.005(17) -0.033(17) 0.019(16)
C5 0.10(2) 0.061(18) 0.059(18) 0.015(14) -0.020(16) -0.018(16)
C6 0.043(3) 0.043(3) 0.043(3) -0.0015(10) -0.0069(11) -0.0004(10)
C7 0.026(11) 0.049(14) 0.039(12) 0.010(10) 0.005(9) 0.004(10)
C8 0.027(12) 0.056(16) 0.075(18) -0.012(13) -0.020(11) 0.001(11)
C9 0.07(2) 0.066(19) 0.10(2) -0.002(17) -0.014(17) 0.042(16)
C10 0.042(14) 0.075(19) 0.056(16) -0.013(14) -0.022(12) 0.010(13)
C11 0.041(14) 0.015(11) 0.10(2) -0.008(11) -0.009(13) -0.003(10)
C12 0.044(14) 0.059(16) 0.053(15) 0.015(12) -0.021(11) -0.002(12)
C13 0.060(15) 0.051(15) 0.036(13) 0.028(11) -0.015(11) -0.014(12)
C14 0.10(2) 0.08(2) 0.030(14) 0.005(13) -0.012(13) -0.002(17)
C15 0.023(12) 0.071(18) 0.10(2) -0.014(15) 0.009(12) -0.016(12)
C16 0.043(14) 0.058(16) 0.057(15) 0.005(12) -0.016(11) 0.001(12)
C17 0.017(10) 0.050(14) 0.042(12) 0.009(10) -0.009(9) -0.006(10)
C18 0.08(2) 0.17(4) 0.09(2) 0.00(2) -0.002(19) -0.07(2)
C19 0.07(2) 0.12(3) 0.15(3) -0.09(2) -0.04(2) 0.03(2)
C20 0.117(11) 0.117(11) 0.118(11) -0.003(5) -0.021(5) -0.003(5)
C21 0.035(12) 0.029(11) 0.038(12) 0.001(9) -0.014(9) 0.002(9)
C22 0.055(15) 0.053(15) 0.052(15) -0.005(12) -0.004(12) 0.017(12)
C23 0.078(18) 0.040(14) 0.042(14) -0.015(11) 0.003(12) 0.012(13)
C24 0.063(17) 0.048(15) 0.053(15) -0.007(12) 0.002(12) -0.003(13)
C25 0.034(12) 0.043(13) 0.050(14) -0.014(11) -0.016(10) -0.015(10)
C26 0.052(14) 0.051(14) 0.034(12) 0.000(10) -0.017(10) -0.030(12)
C27 0.036(13) 0.065(16) 0.049(14) -0.015(12) -0.005(10) -0.014(12)
C28 0.024(12) 0.065(18) 0.10(2) 0.015(15) -0.017(13) -0.002(12)

loop_
_atom_type_symbol
_atom_type_description
_atom_type_scat_dispersion_real
_atom_type_scat_dispersion_imag
_atom_type_scat_source
C C 0.0033 0.0016
;
International Tables for Crystallography
(Vol. C, Tables 4.2.6.8 and 6.1.1.4)
;
H H 0.0000 0.0000
;
International Tables for Crystallography
(Vol. C, Table 6.1.1.4)
;
Ge Ge 0.1547 1.8001
;
International Tables for Crystallography
(Vol. C, Tables 4.2.6.8 and 6.1.1.4)
;
N N 0.0061 0.0033
;
International Tables for Crystallography
(Vol. C, Tables 4.2.6.8 and 6.1.1.4)
;
P P 0.1023 0.0942
;
International Tables for Crystallography
(Vol. C, Tables 4.2.6.8 and 6.1.1.4)
;
Te Te -0.5308 1.6751
;
International Tables for Crystallography
(Vol. C, Tables 4.2.6.8 and 6.1.1.4)
;

loop_
_geom_angle_atom_site_label_1
_geom_angle_atom_site_label_2
_geom_angle_atom_site_label_3
_geom_angle
P1 Te1 Ge1 97.73(14)
P2 Te2 Ge1 98.57(14)
C1 Ge1 C7 106.4(9)
C1 Ge1 Te2 112.0(7)
C7 Ge1 Te2 104.4(6)
C1 Ge1 Te1 109.4(7)
C7 Ge1 Te1 108.6(6)
Te2 Ge1 Te1 115.44(10)
N1 P1 N4 117.9(10)
N1 P1 N3 120.3(9)
N4 P1 N3 84.5(8)
N1 P1 Te1 114.0(7)
N4 P1 Te1 109.3(6)
N3 P1 Te1 107.1(6)
N1 P1 P2 134.4(7)
N4 P1 P2 41.7(6)
N3 P1 P2 43.1(6)
Te1 P1 P2 111.6(2)
N2 P2 N4 119.6(9)
N2 P2 N3 117.7(9)
N4 P2 N3 83.8(8)
N2 P2 Te2 115.6(6)
N4 P2 Te2 107.2(6)
N3 P2 Te2 108.5(6)
N2 P2 P1 133.5(6)
N4 P2 P1 41.5(6)
N3 P2 P1 42.6(6)
Te2 P2 P1 110.9(2)
C13 N1 P1 142.9(16)
C17 N3 P1 134.5(13)
C17 N3 P2 131.1(13)
P1 N3 P2 94.3(9)
C21 N2 P2 139.1(13)
C25 N4 P1 131.4(14)
C25 N4 P2 129.7(14)
P1 N4 P2 96.9(8)
C2 C1 C6 116(2)
C2 C1 Ge1 121.4(18)
C6 C1 Ge1 122.3(18)
C1 C2 C3 124(3)
C1 C2 H2 118.2
C3 C2 H2 118.2
C2 C3 C4 118(3)
C2 C3 H3 121.1
C4 C3 H3 121.1
C5 C4 C3 119(3)
C5 C4 H4 120.4
C3 C4 H4 120.4
C4 C5 C6 122(3)
C4 C5 H5 119.1
C6 C5 H5 119.1
C1 C6 C5 121(2)
C1 C6 H6 119.4
C5 C6 H6 119.4
C8 C7 C12 122(2)
C8 C7 Ge1 120.4(17)
C12 C7 Ge1 118.1(16)
C7 C8 C9 117(2)
C7 C8 H8 121.3
C9 C8 H8 121.3
C10 C9 C8 122(3)
C10 C9 H9 118.8
C8 C9 H9 118.8
C9 C10 C11 120(2)
C9 C10 H10 120.2
C11 C10 H10 120.2
C10 C11 C12 121(2)
C10 C11 H11 119.7
C12 C11 H11 119.7
C7 C12 C11 118(2)
C7 C12 H12 120.8
C11 C12 H12 120.8
N1 C13 C16 111(2)
N1 C13 C14 112.1(18)
C16 C13 C14 107.6(19)
N1 C13 C15 110.1(18)
C16 C13 C15 107.7(19)
C14 C13 C15 108(2)
C13 C14 H14A 109.5
C13 C14 H14B 109.5
H14A C14 H14B 109.5
C13 C14 H14C 109.5
H14A C14 H14C 109.5
H14B C14 H14C 109.5
C13 C15 H15A 109.5
C13 C15 H15B 109.5
H15A C15 H15B 109.5
C13 C15 H15C 109.5
H15A C15 H15C 109.5
H15B C15 H15C 109.5
C13 C16 H16A 109.5
C13 C16 H16B 109.5
H16A C16 H16B 109.5
C13 C16 H16C 109.5
H16A C16 H16C 109.5
H16B C16 H16C 109.5
N3 C17 C19 111.6(18)
N3 C17 C18 107.4(19)
C19 C17 C18 108(3)
N3 C17 C20 110(2)
C19 C17 C20 113(2)
C18 C17 C20 107(2)
C17 C18 H18A 109.5
C17 C18 H18B 109.5
H18A C18 H18B 109.5
C17 C18 H18C 109.5
H18A C18 H18C 109.5
H18B C18 H18C 109.5
C17 C19 H19A 109.5
C17 C19 H19B 109.5
H19A C19 H19B 109.5
C17 C19 H19C 109.5
H19A C19 H19C 109.5
H19B C19 H19C 109.5
C17 C20 H20A 109.5
C17 C20 H20B 109.5
H20A C20 H20B 109.5
C17 C20 H20C 109.5
H20A C20 H20C 109.5
H20B C20 H20C 109.5
N2 C21 C23 111.6(17)
N2 C21 C22 105.9(16)
C23 C21 C22 107.8(17)
N2 C21 C24 111.3(16)
C23 C21 C24 110.2(18)
C22 C21 C24 109.9(18)
C21 C22 H22A 109.5
C21 C22 H22B 109.5
H22A C22 H22B 109.5
C21 C22 H22C 109.5
H22A C22 H22C 109.5
H22B C22 H22C 109.5
C21 C23 H23A 109.5
C21 C23 H23B 109.5
H23A C23 H23B 109.5
C21 C23 H23C 109.5
H23A C23 H23C 109.5
H23B C23 H23C 109.5
C21 C24 H24A 109.5
C21 C24 H24B 109.5
H24A C24 H24B 109.5
C21 C24 H24C 109.5
H24A C24 H24C 109.5
H24B C24 H24C 109.5
C26 C25 C27 109.1(18)
C26 C25 N4 109.7(17)
C27 C25 N4 107.8(17)
C26 C25 C28 111.8(19)
C27 C25 C28 109(2)
N4 C25 C28 109.2(17)
C25 C26 H26A 109.5
C25 C26 H26B 109.5
H26A C26 H26B 109.5
C25 C26 H26C 109.5
H26A C26 H26C 109.5
H26B C26 H26C 109.5
C25 C27 H27A 109.5
C25 C27 H27B 109.5
H27A C27 H27B 109.5
C25 C27 H27C 109.5
H27A C27 H27C 109.5
H27B C27 H27C 109.5
C25 C28 H28A 109.5
C25 C28 H28B 109.5
H28A C28 H28B 109.5
C25 C28 H28C 109.5
H28A C28 H28C 109.5
H28B C28 H28C 109.5

loop_
_geom_bond_atom_site_label_1
_geom_bond_atom_site_label_2
_geom_bond_distance
Te1 P1 2.508(5)
Te1 Ge1 2.577(3)
Te2 P2 2.508(5)
Te2 Ge1 2.565(3)
Ge1 C1 1.93(3)
Ge1 C7 1.97(2)
P1 N1 1.525(16)
P1 N4 1.686(17)
P1 N3 1.715(18)
P1 P2 2.528(7)
P2 N2 1.520(16)
P2 N4 1.693(17)
P2 N3 1.733(16)
N1 C13 1.42(3)
N3 C17 1.46(3)
N2 C21 1.46(2)
N4 C25 1.51(2)
C1 C2 1.35(3)
C1 C6 1.38(3)
C2 C3 1.37(3)
C2 H2 0.9500
C3 C4 1.43(4)
C3 H3 0.9500
C4 C5 1.28(4)
C4 H4 0.9500
C5 C6 1.40(3)
C5 H5 0.9500
C6 H6 0.9500
C7 C8 1.36(3)
C7 C12 1.41(3)
C8 C9 1.45(3)
C8 H8 0.9500
C9 C10 1.36(4)
C9 H9 0.9500
C10 C11 1.37(3)
C10 H10 0.9500
C11 C12 1.44(3)
C11 H11 0.9500
C12 H12 0.9500
C13 C16 1.49(3)
C13 C14 1.55(3)
C13 C15 1.61(3)
C14 H14A 0.9800
C14 H14B 0.9800
C14 H14C 0.9800
C15 H15A 0.9800
C15 H15B 0.9800
C15 H15C 0.9800
C16 H16A 0.9800
C16 H16B 0.9800
C16 H16C 0.9800
C17 C19 1.48(3)
C17 C18 1.53(3)
C17 C20 1.55(4)
C18 H18A 0.9800
C18 H18B 0.9800
C18 H18C 0.9800
C19 H19A 0.9800
C19 H19B 0.9800
C19 H19C 0.9800
C20 H20A 0.9800
C20 H20B 0.9800
C20 H20C 0.9800
C21 C23 1.51(3)
C21 C22 1.52(3)
C21 C24 1.53(3)
C22 H22A 0.9800
C22 H22B 0.9800
C22 H22C 0.9800
C23 H23A 0.9800
C23 H23B 0.9800
C23 H23C 0.9800
C24 H24A 0.9800
C24 H24B 0.9800
C24 H24C 0.9800
C25 C26 1.50(3)
C25 C27 1.50(3)
C25 C28 1.52(3)
C26 H26A 0.9800
C26 H26B 0.9800
C26 H26C 0.9800
C27 H27A 0.9800
C27 H27B 0.9800
C27 H27C 0.9800
C28 H28A 0.9800
C28 H28B 0.9800
C28 H28C 0.9800

loop_
_geom_torsion_atom_site_label_1
_geom_torsion_atom_site_label_2
_geom_torsion_atom_site_label_3
_geom_torsion_atom_site_label_4
_geom_torsion
N4 P1 N1 C13 -131(3)
N3 P1 N1 C13 128(2)
Te1 P1 N1 C13 -1(3)
P2 P1 N1 C13 -180(2)
N1 P1 N3 C17 -60(2)
N4 P1 N3 C17 -180(2)
Te1 P1 N3 C17 72(2)
P2 P1 N3 C17 175(2)
N1 P1 N3 P2 124.2(10)
N4 P1 N3 P2 5.0(8)
Te1 P1 N3 P2 -103.5(6)
N2 P2 N3 C17 59(2)
N4 P2 N3 C17 179.4(19)
Te2 P2 N3 C17 -74.5(18)
P1 P2 N3 C17 -176(2)
N2 P2 N3 P1 -125.2(9)
N4 P2 N3 P1 -4.9(8)
Te2 P2 N3 P1 101.2(7)
N4 P2 N2 C21 130(2)
N3 P2 N2 C21 -131(2)
Te2 P2 N2 C21 -1(2)
P1 P2 N2 C21 179.2(16)
N1 P1 N4 C25 38(2)
N3 P1 N4 C25 159.4(19)
Te1 P1 N4 C25 -94.4(18)
P2 P1 N4 C25 165(2)
N1 P1 N4 P2 -126.6(9)
N3 P1 N4 P2 -5.1(9)
Te1 P1 N4 P2 101.1(7)
N2 P2 N4 C25 -41(2)
N3 P2 N4 C25 -159.9(18)
Te2 P2 N4 C25 92.7(17)
P1 P2 N4 C25 -165(2)
N2 P2 N4 P1 123.5(9)
N3 P2 N4 P1 5.1(9)
Te2 P2 N4 P1 -102.4(7)
C6 C1 C2 C3 -5(4)
Ge1 C1 C2 C3 169(2)
C1 C2 C3 C4 4(4)
C2 C3 C4 C5 -1(4)
C3 C4 C5 C6 0(4)
C2 C1 C6 C5 4(3)
Ge1 C1 C6 C5 -170.5(18)
C4 C5 C6 C1 -1(4)
C12 C7 C8 C9 3(3)
Ge1 C7 C8 C9 -177.7(18)
C7 C8 C9 C10 -2(4)
C8 C9 C10 C11 0(4)
C9 C10 C11 C12 2(4)
C8 C7 C12 C11 -2(3)
Ge1 C7 C12 C11 178.8(16)
C10 C11 C12 C7 -1(3)
P1 N1 C13 C16 -171(2)
P1 N1 C13 C14 68(3)
P1 N1 C13 C15 -52(3)
P1 N3 C17 C19 141(2)
P2 N3 C17 C19 -45(3)
P1 N3 C17 C18 23(3)
P2 N3 C17 C18 -163(2)
P1 N3 C17 C20 -93(3)
P2 N3 C17 C20 81(3)
P2 N2 C21 C23 61(3)
P2 N2 C21 C22 178.4(18)
P2 N2 C21 C24 -62(3)
P1 N4 C25 C26 159.5(16)
P2 N4 C25 C26 -41(2)
P1 N4 C25 C27 41(3)
P2 N4 C25 C27 -159.3(16)
P1 N4 C25 C28 -78(2)
P2 N4 C25 C28 82(2)
